data_1507782
loop_
_publ_author_name
'Selvakumar, P M'
'Nadella, N'
'Prathap, K J'
'Kureshy, R I'
'Suresh, E'
'Subramanian, P S'

_publ_section_title
;
 Synthesis, Crystal Structure and Catalytic studies on Dinuclear
 Cu(II)-Mesocates
;
_journal_issue 1
_journal_name_full 'Inorganica Chimica Acta'
_journal_page_first 106
_journal_page_last 113
_journal_paper_doi 10.1016/j.ica.2011.04.033
_journal_volume 375
_journal_year 2011
_chemical_formula_sum 'C44 H32 Cl4 Cu2 N4 O4'
_chemical_formula_weight 949.62
_space_group_IT_number 60
_symmetry_cell_setting orthorhombic
_symmetry_space_group_name_Hall '-P 2n 2ab'
_symmetry_space_group_name_H-M 'P b c n'
_atom_sites_solution_hydrogens geom
_atom_sites_solution_primary direct
_atom_sites_solution_secondary difmap
_cell_angle_alpha 90.00
_cell_angle_beta 90.00
_cell_angle_gamma 90.00
_cell_formula_units_Z 4
_cell_length_a 12.891(12)
_cell_length_b 13.324(11)
_cell_length_c 23.68(2)
_cell_measurement_temperature 293(2)
_cell_volume 4067(6)
_computing_cell_refinement 'BRUKLER SMART'
_computing_data_collection 'BRUKER SMART'
_computing_data_reduction 'BRUKER SAINT'
_computing_molecular_graphics ORTEP
_computing_structure_refinement 'SHELXL-97 (Sheldrick, 1997)'
_computing_structure_solution 'SHELXS-97 (Sheldrick, 1990)'
_diffrn_ambient_temperature 293(2)
_diffrn_measured_fraction_theta_full 0.856
_diffrn_measured_fraction_theta_max 0.856
_diffrn_measurement_device_type 'BRUKER SMARTAPEX CCD DIFFRACTOMETER'
_diffrn_measurement_method 'Omega-PHi Scan'
_diffrn_radiation_monochromator graphite
_diffrn_radiation_source 'fine-focus sealed tube'
_diffrn_radiation_type MoK\a
_diffrn_radiation_wavelength 0.71073
_diffrn_reflns_av_R_equivalents 0.1735
_diffrn_reflns_av_sigmaI/netI 0.1737
_diffrn_reflns_limit_h_max 13
_diffrn_reflns_limit_h_min -10
_diffrn_reflns_limit_k_max 12
_diffrn_reflns_limit_k_min -13
_diffrn_reflns_limit_l_max 22
_diffrn_reflns_limit_l_min -25
_diffrn_reflns_number 9335
_diffrn_reflns_theta_full 22.50
_diffrn_reflns_theta_max 22.50
_diffrn_reflns_theta_min 1.72
_exptl_absorpt_coefficient_mu 1.358
_exptl_crystal_colour Green
_exptl_crystal_density_diffrn 1.551
_exptl_crystal_density_method 'not measured'
_exptl_crystal_description Plates
_exptl_crystal_F_000 1928
_exptl_crystal_size_max 0.12
_exptl_crystal_size_mid 0.08
_exptl_crystal_size_min 0.04
_refine_diff_density_max 0.284
_refine_diff_density_min -0.352
_refine_diff_density_rms 0.076
_refine_ls_extinction_method none
_refine_ls_goodness_of_fit_ref 1.011
_refine_ls_hydrogen_treatment mixed
_refine_ls_matrix_type full
_refine_ls_number_parameters 262
_refine_ls_number_reflns 2577
_refine_ls_number_restraints 0
_refine_ls_restrained_S_all 1.011
_refine_ls_R_factor_all 0.2016
_refine_ls_R_factor_gt 0.0798
_refine_ls_shift/su_max 0.000
_refine_ls_shift/su_mean 0.000
_refine_ls_structure_factor_coef Fsqd
_refine_ls_wR_factor_gt 0.1223
_refine_ls_wR_factor_ref 0.1626
_reflns_number_gt 1110
_reflns_number_total 2577
_reflns_threshold_expression >2sigma(I)
_cod_data_source_file pm7dcum.cif
_cod_data_source_block pm7dcum
_cod_database_code 1507782

loop_
_symmetry_equiv_pos_as_xyz
'x, y, z'
'-x+1/2, -y+1/2, z+1/2'
'-x, y, -z+1/2'
'x+1/2, -y+1/2, -z'
'-x, -y, -z'
'x-1/2, y-1/2, -z-1/2'
'x, -y, z-1/2'
'-x-1/2, y-1/2, z'

loop_
_atom_site_label
_atom_site_type_symbol
_atom_site_fract_x
_atom_site_fract_y
_atom_site_fract_z
_atom_site_U_iso_or_equiv
_atom_site_adp_type
_atom_site_occupancy
_atom_site_calc_flag
_atom_site_refinement_flags
Cl2 Cl 0.8313(3) 0.7667(3) 0.47333(15) 0.1089(14) Uani 1 d .
O2 O 0.7192(5) 0.4021(6) 0.5978(3) 0.072(3) Uani 1 d .
C22 C 0.7397(12) 0.4838(11) 0.5689(5) 0.070(4) Uani 1 d .
C21 C 0.8430(10) 0.5021(10) 0.5517(5) 0.067(4) Uani 1 d .
H21 H 0.8945 0.4556 0.5601 0.080 Uiso 1 calc R
C20 C 0.8679(10) 0.5886(11) 0.5227(4) 0.070(4) Uani 1 d .
H20 H 0.9360 0.5990 0.5112 0.084 Uiso 1 calc R
C19 C 0.7936(11) 0.6601(10) 0.5105(4) 0.064(4) Uani 1 d .
C18 C 0.6917(10) 0.6452(10) 0.5251(5) 0.072(4) Uani 1 d .
H18 H 0.6418 0.6930 0.5162 0.086 Uiso 1 calc R
C17 C 0.6635(12) 0.5560(10) 0.5537(4) 0.067(4) Uani 1 d .
C16 C 0.5538(10) 0.5454(9) 0.5664(5) 0.069(4) Uani 1 d .
H16 H 0.5102 0.5988 0.5577 0.083 Uiso 1 calc R
N2 N 0.5125(8) 0.4660(7) 0.5892(4) 0.061(3) Uani 1 d .
C15 C 0.3966(9) 0.4689(9) 0.5991(5) 0.072(4) Uani 1 d .
H15A H 0.3654 0.4069 0.5859 0.086 Uiso 1 calc R
H15B H 0.3663 0.5240 0.5779 0.086 Uiso 1 calc R
Cu1 Cu 0.41206(11) 0.35157(10) 0.88068(6) 0.0622(5) Uani 1 d .
Cl1 Cl 0.5415(3) -0.1631(2) 0.82469(16) 0.1068(13) Uani 1 d .
N1 N 0.3524(7) 0.2764(8) 0.8168(4) 0.051(3) Uani 1 d .
O1 O 0.5228(6) 0.2615(6) 0.8908(3) 0.066(2) Uani 1 d .
C6 C 0.4594(9) 0.1272(8) 0.8317(4) 0.044(3) Uani 1 d .
C9 C 0.3134(9) 0.4118(10) 0.7490(6) 0.056(3) Uani 1 d .
C5 C 0.4647(9) 0.0257(9) 0.8169(4) 0.058(3) Uani 1 d .
H5 H 0.4191 0.0001 0.7901 0.069 Uiso 1 calc R
C14 C 0.3364(8) 0.4021(9) 0.6927(6) 0.060(4) Uani 1 d .
H14 H 0.3264 0.3404 0.6752 0.072 Uiso 1 calc R
C8 C 0.2706(9) 0.3257(8) 0.7824(4) 0.056(3) Uani 1 d .
H8A H 0.2160 0.3499 0.8070 0.067 Uiso 1 calc R
H8B H 0.2405 0.2770 0.7567 0.067 Uiso 1 calc R
C1 C 0.5269(9) 0.1693(9) 0.8727(4) 0.052(3) Uani 1 d .
C3 C 0.6071(10) 0.0023(11) 0.8794(6) 0.079(4) Uani 1 d .
H3 H 0.6584 -0.0390 0.8943 0.094 Uiso 1 calc R
C13 C 0.3745(8) 0.4824(10) 0.6610(5) 0.052(3) Uani 1 d .
C7 C 0.3816(9) 0.1855(9) 0.8031(4) 0.049(3) Uani 1 d .
H7 H 0.3492 0.1560 0.7721 0.058 Uiso 1 calc R
C2 C 0.6013(9) 0.1004(10) 0.8948(4) 0.060(3) Uani 1 d .
H2 H 0.6486 0.1241 0.9213 0.072 Uiso 1 calc R
C10 C 0.3300(9) 0.5046(12) 0.7748(5) 0.066(4) Uani 1 d .
H10 H 0.3155 0.5132 0.8130 0.079 Uiso 1 calc R
C4 C 0.5352(12) -0.0356(9) 0.8411(6) 0.067(4) Uani 1 d .
C11 C 0.3681(10) 0.5834(11) 0.7434(8) 0.088(5) Uani 1 d .
H11 H 0.3782 0.6452 0.7608 0.106 Uiso 1 calc R
C12 C 0.3914(9) 0.5733(9) 0.6873(7) 0.069(4) Uani 1 d .
H12 H 0.4183 0.6272 0.6671 0.083 Uiso 1 calc R

loop_
_atom_site_aniso_label
_atom_site_aniso_U_11
_atom_site_aniso_U_22
_atom_site_aniso_U_33
_atom_site_aniso_U_23
_atom_site_aniso_U_13
_atom_site_aniso_U_12
Cl2 0.100(3) 0.098(3) 0.129(3) 0.046(3) 0.019(2) -0.026(3)
O2 0.034(5) 0.079(6) 0.102(6) 0.041(5) 0.005(4) 0.003(5)
C22 0.074(12) 0.070(12) 0.065(9) 0.014(8) -0.013(8) 0.010(10)
C21 0.053(10) 0.084(12) 0.063(9) -0.001(8) 0.000(7) -0.009(8)
C20 0.072(11) 0.092(12) 0.047(8) 0.021(8) 0.001(7) -0.024(10)
C19 0.069(10) 0.067(10) 0.056(8) 0.018(7) -0.004(7) -0.007(9)
C18 0.048(10) 0.067(10) 0.100(10) 0.013(9) -0.008(7) 0.004(9)
C17 0.084(12) 0.058(11) 0.059(8) 0.033(8) 0.002(8) -0.013(9)
C16 0.059(10) 0.055(10) 0.094(10) 0.031(8) 0.004(8) 0.006(8)
N2 0.051(7) 0.041(7) 0.091(7) 0.019(6) 0.001(6) 0.000(6)
C15 0.042(9) 0.078(10) 0.096(10) 0.037(8) -0.009(7) 0.009(8)
Cu1 0.0516(9) 0.0525(10) 0.0826(9) -0.0153(9) -0.0075(9) -0.0011(9)
Cl1 0.104(3) 0.055(2) 0.161(3) -0.016(2) -0.007(3) 0.023(2)
N1 0.045(7) 0.040(7) 0.068(7) -0.006(6) -0.009(5) -0.020(5)
O1 0.060(6) 0.037(5) 0.102(6) -0.008(5) -0.017(5) 0.006(5)
C6 0.052(8) 0.023(8) 0.058(7) -0.003(7) -0.003(6) -0.010(7)
C9 0.047(9) 0.038(10) 0.084(10) 0.002(9) -0.008(7) 0.009(7)
C5 0.057(9) 0.042(9) 0.074(8) 0.000(7) 0.000(7) -0.005(8)
C14 0.039(8) 0.023(9) 0.119(12) 0.016(9) -0.024(8) 0.001(6)
C8 0.046(8) 0.050(9) 0.071(8) 0.004(7) -0.011(6) -0.010(7)
C1 0.050(8) 0.046(9) 0.060(8) 0.020(8) -0.011(7) -0.003(8)
C3 0.053(10) 0.076(12) 0.107(11) -0.005(10) 0.026(9) 0.005(9)
C13 0.039(8) 0.039(10) 0.079(10) 0.008(9) -0.011(7) 0.005(7)
C7 0.054(9) 0.040(9) 0.052(7) -0.004(7) 0.006(6) -0.012(7)
C2 0.058(9) 0.057(9) 0.066(8) -0.012(7) -0.023(6) 0.015(8)
C10 0.057(10) 0.050(11) 0.091(10) 0.010(10) 0.009(7) 0.015(8)
C4 0.070(11) 0.028(9) 0.103(11) 0.004(8) 0.024(9) 0.018(8)
C11 0.061(11) 0.042(11) 0.162(15) -0.027(12) 0.006(11) 0.033(9)
C12 0.035(9) 0.022(10) 0.150(14) 0.015(9) 0.008(9) -0.004(7)

loop_
_atom_type_symbol
_atom_type_description
_atom_type_scat_dispersion_real
_atom_type_scat_dispersion_imag
_atom_type_scat_source
C C 0.0033 0.0016 'International Tables Vol C Tables 4.2.6.8 and 6.1.1.4'
H H 0.0000 0.0000 'International Tables Vol C Tables 4.2.6.8 and 6.1.1.4'
N N 0.0061 0.0033 'International Tables Vol C Tables 4.2.6.8 and 6.1.1.4'
O O 0.0106 0.0060 'International Tables Vol C Tables 4.2.6.8 and 6.1.1.4'
Cu Cu 0.3201 1.2651 'International Tables Vol C Tables 4.2.6.8 and 6.1.1.4'
Cl Cl 0.1484 0.1585 'International Tables Vol C Tables 4.2.6.8 and 6.1.1.4'

loop_
_geom_angle_atom_site_label_1
_geom_angle_atom_site_label_2
_geom_angle_atom_site_label_3
_geom_angle
_geom_angle_site_symmetry_1
_geom_angle_site_symmetry_3
C22 O2 Cu1 128.0(8) . 3_656
O2 C22 C17 123.6(13) . .
O2 C22 C21 118.8(13) . .
C17 C22 C21 117.5(13) . .
C20 C21 C22 120.4(13) . .
C20 C21 H21 119.8 . .
C22 C21 H21 119.8 . .
C19 C20 C21 121.2(13) . .
C19 C20 H20 119.4 . .
C21 C20 H20 119.4 . .
C18 C19 C20 120.8(12) . .
C18 C19 Cl2 120.8(12) . .
C20 C19 Cl2 118.3(11) . .
C19 C18 C17 119.2(13) . .
C19 C18 H18 120.4 . .
C17 C18 H18 120.4 . .
C22 C17 C18 120.8(13) . .
C22 C17 C16 123.7(12) . .
C18 C17 C16 115.5(13) . .
N2 C16 C17 124.3(12) . .
N2 C16 H16 117.9 . .
C17 C16 H16 117.9 . .
C16 N2 C15 116.5(10) . .
C16 N2 Cu1 125.8(9) . 3_656
C15 N2 Cu1 117.3(7) . 3_656
N2 C15 C13 109.9(9) . .
N2 C15 H15A 109.7 . .
C13 C15 H15A 109.7 . .
N2 C15 H15B 109.7 . .
C13 C15 H15B 109.7 . .
H15A C15 H15B 108.2 . .
O1 Cu1 O2 150.7(3) . 3_656
O1 Cu1 N2 94.2(4) . 3_656
O2 Cu1 N2 94.0(4) 3_656 3_656
O1 Cu1 N1 94.0(4) . .
O2 Cu1 N1 92.2(4) 3_656 .
N2 Cu1 N1 151.1(4) 3_656 .
C7 N1 C8 118.5(9) . .
C7 N1 Cu1 123.3(8) . .
C8 N1 Cu1 118.3(7) . .
C1 O1 Cu1 126.2(7) . .
C5 C6 C1 121.6(11) . .
C5 C6 C7 115.9(11) . .
C1 C6 C7 122.5(10) . .
C14 C9 C10 118.4(13) . .
C14 C9 C8 121.3(13) . .
C10 C9 C8 120.3(13) . .
C4 C5 C6 120.7(12) . .
C4 C5 H5 119.6 . .
C6 C5 H5 119.6 . .
C9 C14 C13 121.8(12) . .
C9 C14 H14 119.1 . .
C13 C14 H14 119.1 . .
N1 C8 C9 111.5(9) . .
N1 C8 H8A 109.3 . .
C9 C8 H8A 109.3 . .
N1 C8 H8B 109.3 . .
C9 C8 H8B 109.3 . .
H8A C8 H8B 108.0 . .
O1 C1 C6 125.0(11) . .
O1 C1 C2 120.9(11) . .
C6 C1 C2 114.1(11) . .
C2 C3 C4 119.1(13) . .
C2 C3 H3 120.4 . .
C4 C3 H3 120.4 . .
C12 C13 C14 119.0(12) . .
C12 C13 C15 121.0(14) . .
C14 C13 C15 119.9(13) . .
N1 C7 C6 125.6(11) . .
N1 C7 H7 117.2 . .
C6 C7 H7 117.2 . .
C3 C2 C1 123.9(12) . .
C3 C2 H2 118.1 . .
C1 C2 H2 118.1 . .
C11 C10 C9 119.7(13) . .
C11 C10 H10 120.2 . .
C9 C10 H10 120.2 . .
C5 C4 C3 120.4(12) . .
C5 C4 Cl1 121.8(12) . .
C3 C4 Cl1 117.8(12) . .
C12 C11 C10 121.8(14) . .
C12 C11 H11 119.1 . .
C10 C11 H11 119.1 . .
C11 C12 C13 119.3(13) . .
C11 C12 H12 120.3 . .
C13 C12 H12 120.3 . .

loop_
_geom_bond_atom_site_label_1
_geom_bond_atom_site_label_2
_geom_bond_distance
_geom_bond_site_symmetry_2
Cl2 C19 1.741(12) .
O2 C22 1.313(13) .
O2 Cu1 1.891(7) 3_656
C22 C17 1.420(16) .
C22 C21 1.413(16) .
C21 C20 1.379(14) .
C21 H21 0.9300 .
C20 C19 1.381(15) .
C20 H20 0.9300 .
C19 C18 1.372(15) .
C18 C17 1.416(14) .
C18 H18 0.9300 .
C17 C16 1.453(15) .
C16 N2 1.302(12) .
C16 H16 0.9300 .
N2 C15 1.513(13) .
N2 Cu1 1.943(9) 3_656
C15 C13 1.504(13) .
C15 H15A 0.9700 .
C15 H15B 0.9700 .
Cu1 O1 1.881(7) .
Cu1 O2 1.891(7) 3_656
Cu1 N2 1.943(9) 3_656
Cu1 N1 1.970(9) .
Cl1 C4 1.745(12) .
N1 C7 1.310(11) .
N1 C8 1.486(12) .
O1 C1 1.302(12) .
C6 C5 1.399(13) .
C6 C1 1.419(13) .
C6 C7 1.439(13) .
C9 C14 1.372(14) .
C9 C10 1.395(14) .
C9 C8 1.497(14) .
C5 C4 1.349(14) .
C5 H5 0.9300 .
C14 C13 1.396(14) .
C14 H14 0.9300 .
C8 H8A 0.9700 .
C8 H8B 0.9700 .
C1 C2 1.427(13) .
C3 C2 1.359(14) .
C3 C4 1.392(16) .
C3 H3 0.9300 .
C13 C12 1.378(14) .
C7 H7 0.9300 .
C2 H2 0.9300 .
C10 C11 1.376(15) .
C10 H10 0.9300 .
C11 C12 1.370(16) .
C11 H11 0.9300 .
C12 H12 0.9300 .
